data_7023375
loop_
_publ_author_name
'Ferlay, Sylvie'
'Dechambenoit, Pierre'
'Kyritsakas, Nathalie'
'Hosseini, Mir Wais'

_publ_section_title
;
 Molecular tectonics: tuning the dimensionality and topology of extended
 cyanocuprate networks using a bisamidinium cation.
;
_journal_issue 32
_journal_name_full 'Dalton transactions (Cambridge, England : 2003)'
_journal_page_first 11661
_journal_page_last 11671
_journal_paper_doi 10.1039/c3dt51252e
_journal_volume 42
_journal_year 2013
_chemical_formula_moiety 'C7 H10 N2, C2 Cu N2'
_chemical_formula_sum 'C9 H10 Cu N4'
_chemical_formula_weight 237.75
_chemical_name_systematic
;

?

;
_space_group_IT_number 14
_symmetry_cell_setting monoclinic
_symmetry_space_group_name_Hall '-P 2ybc'
_symmetry_space_group_name_H-M 'P 1 21/c 1'
_atom_sites_solution_hydrogens geom
_atom_sites_solution_primary direct
_atom_sites_solution_secondary difmap
_audit_creation_method SHELXL-97
_cell_angle_alpha 90.00
_cell_angle_beta 117.5791(13)
_cell_angle_gamma 90.00
_cell_formula_units_Z 4
_cell_length_a 12.3350(3)
_cell_length_b 7.7340(2)
_cell_length_c 11.4860(3)
_cell_measurement_reflns_used 3046
_cell_measurement_temperature 173(2)
_cell_measurement_theta_max 30.999
_cell_measurement_theta_min 1.018
_cell_volume 971.24(4)
_computing_cell_refinement 'Bruker SMART'
_computing_data_collection 'Bruker SMART'
_computing_data_reduction 'Bruker SAINT'
_computing_molecular_graphics 'Bruker SHELXTL'
_computing_publication_material 'Bruker SHELXTL'
_computing_structure_refinement 'SHELXL-97 (Sheldrick, 1997)'
_computing_structure_solution 'SHELXS-97 (Sheldrick, 1990)'
_diffrn_ambient_temperature 173(2)
_diffrn_measured_fraction_theta_full 0.997
_diffrn_measured_fraction_theta_max 0.997
_diffrn_measurement_device_type 'CCD area detector'
_diffrn_measurement_method 'phi and omega scans'
_diffrn_radiation_monochromator graphite
_diffrn_radiation_source 'fine-focus sealed tube'
_diffrn_radiation_type MoK\a
_diffrn_radiation_wavelength 0.71073
_diffrn_reflns_av_R_equivalents 0.0201
_diffrn_reflns_av_sigmaI/netI 0.0453
_diffrn_reflns_limit_h_max 17
_diffrn_reflns_limit_h_min -17
_diffrn_reflns_limit_k_max 11
_diffrn_reflns_limit_k_min -9
_diffrn_reflns_limit_l_max 16
_diffrn_reflns_limit_l_min -16
_diffrn_reflns_number 5222
_diffrn_reflns_theta_full 31.02
_diffrn_reflns_theta_max 31.02
_diffrn_reflns_theta_min 3.23
_exptl_absorpt_coefficient_mu 2.211
_exptl_absorpt_correction_T_max 0.7930
_exptl_absorpt_correction_T_min 0.7327
_exptl_absorpt_correction_type multi-scan
_exptl_absorpt_process_details sadabs
_exptl_crystal_colour colorless
_exptl_crystal_density_diffrn 1.626
_exptl_crystal_density_meas ?
_exptl_crystal_density_method 'not measured'
_exptl_crystal_description prism
_exptl_crystal_F_000 484
_exptl_crystal_size_max 0.15
_exptl_crystal_size_mid 0.14
_exptl_crystal_size_min 0.11
_refine_diff_density_max 0.347
_refine_diff_density_min -0.454
_refine_diff_density_rms 0.068
_refine_ls_extinction_method none
_refine_ls_goodness_of_fit_ref 1.042
_refine_ls_hydrogen_treatment constr
_refine_ls_matrix_type full
_refine_ls_number_parameters 127
_refine_ls_number_reflns 3092
_refine_ls_number_restraints 0
_refine_ls_restrained_S_all 1.042
_refine_ls_R_factor_all 0.0454
_refine_ls_R_factor_gt 0.0330
_refine_ls_shift/su_max 0.000
_refine_ls_shift/su_mean 0.000
_refine_ls_structure_factor_coef Fsqd
_refine_ls_weighting_details 'calc w=1/[\s^2^(Fo^2^)+(0.0374P)^2^+0.2848P] where P=(Fo^2^+2Fc^2^)/3'
_refine_ls_weighting_scheme calc
_refine_ls_wR_factor_gt 0.0843
_refine_ls_wR_factor_ref 0.0898
_reflns_number_gt 2508
_reflns_number_total 3092
_reflns_threshold_expression >2sigma(I)
_cod_data_source_file c3dt51252e.txt
_cod_data_source_block s222
_cod_depositor_comments
;
The following automatic conversions were performed:

'_symmetry_cell_setting' value 'Monoclinic' changed to 'monoclinic'
according to /home/saulius/struct/CIF-dictionaries/cif_core.dic
dictionary named 'cif_core.dic' version 2.4.2 from 2011-04-26.

Automatic conversion script
Id: cif_fix_values 1891 2012-01-12 08:04:46Z andrius 

The following automatic conversions were performed:

'_exptl_crystal_density_meas' value 'none' was changed to '?' - the
value is perceived as not measured.

Automatic conversion script
Id: cif_fix_values 3008 2015-01-20 13:52:24Z robertas 
;
_cod_original_sg_symbol_H-M P2(1)/c
_cod_database_code 7023375

loop_
_symmetry_equiv_pos_as_xyz
'x, y, z'
'-x, y+1/2, -z+1/2'
'-x, -y, -z'
'x, -y-1/2, z-1/2'

loop_
_atom_site_label
_atom_site_type_symbol
_atom_site_fract_x
_atom_site_fract_y
_atom_site_fract_z
_atom_site_U_iso_or_equiv
_atom_site_adp_type
_atom_site_occupancy
_atom_site_symmetry_multiplicity
_atom_site_calc_flag
C1 C 0.33973(14) 0.7381(2) 0.03876(14) 0.0213(3) Uani 1 1 d
N1 N 0.22312(12) 0.7009(2) -0.00606(13) 0.0248(3) Uani 1 1 d
H2 H 0.1934 0.6112 -0.0585 0.030 Uiso 1 1 calc
C2 C 0.13984(16) 0.8013(3) 0.02677(17) 0.0299(4) Uani 1 1 d
H10A H 0.0856 0.7219 0.0434 0.036 Uiso 1 1 calc
H10B H 0.0881 0.8771 -0.0479 0.036 Uiso 1 1 calc
C3 C 0.21327(18) 0.9103(3) 0.14793(18) 0.0317(4) Uani 1 1 d
H2A H 0.1587 0.9939 0.1603 0.038 Uiso 1 1 calc
H2B H 0.2506 0.8351 0.2265 0.038 Uiso 1 1 calc
C4 C 0.31232(16) 1.0063(2) 0.13192(17) 0.0303(4) Uani 1 1 d
H12A H 0.2751 1.0896 0.0584 0.036 Uiso 1 1 calc
H12B H 0.3642 1.0714 0.2131 0.036 Uiso 1 1 calc
N2 N 0.38700(13) 0.88037(18) 0.10507(14) 0.0244(3) Uani 1 1 d
H3 H 0.4655 0.9009 0.1342 0.029 Uiso 1 1 calc
C5 C 0.42101(15) 0.6149(2) 0.01641(15) 0.0215(3) Uani 1 1 d
C6 C 0.40671(15) 0.4377(2) 0.02403(16) 0.0241(3) Uani 1 1 d
H13 H 0.3426 0.3951 0.0400 0.029 Uiso 1 1 calc
C7 C 0.51471(15) 0.6777(2) -0.00844(16) 0.0235(3) Uani 1 1 d
H8 H 0.5245 0.7987 -0.0146 0.028 Uiso 1 1 calc
Cu1 Cu 0.115928(19) 0.38823(3) 0.25758(2) 0.02963(9) Uani 1 1 d
C8 C 0.26965(16) 0.4545(3) 0.27034(17) 0.0301(4) Uani 1 1 d
N3 N 0.36522(14) 0.4873(2) 0.28275(15) 0.0346(4) Uani 1 1 d
N4 N -0.01993(15) 0.5622(2) 0.17239(16) 0.0331(3) Uani 1 1 d
C9 C -0.06062(16) 0.6892(2) 0.18745(17) 0.0296(4) Uani 1 1 d

loop_
_atom_site_aniso_label
_atom_site_aniso_U_11
_atom_site_aniso_U_22
_atom_site_aniso_U_33
_atom_site_aniso_U_23
_atom_site_aniso_U_13
_atom_site_aniso_U_12
C1 0.0228(7) 0.0221(7) 0.0195(6) 0.0005(5) 0.0104(6) 0.0000(6)
N1 0.0219(6) 0.0284(7) 0.0242(6) -0.0037(5) 0.0108(5) -0.0015(6)
C2 0.0225(8) 0.0368(10) 0.0327(8) -0.0030(7) 0.0148(7) 0.0016(7)
C3 0.0312(9) 0.0370(10) 0.0298(8) -0.0029(7) 0.0167(7) 0.0043(7)
C4 0.0289(9) 0.0257(8) 0.0356(9) -0.0062(7) 0.0143(7) 0.0030(7)
N2 0.0209(7) 0.0242(7) 0.0282(7) -0.0050(5) 0.0114(6) -0.0009(5)
C5 0.0235(8) 0.0220(7) 0.0196(7) -0.0022(5) 0.0105(6) -0.0007(6)
C6 0.0256(8) 0.0240(8) 0.0271(7) -0.0032(6) 0.0159(7) -0.0038(6)
C7 0.0279(8) 0.0193(7) 0.0262(7) -0.0017(6) 0.0150(6) -0.0023(6)
Cu1 0.02713(14) 0.02838(13) 0.03606(14) -0.00225(9) 0.01691(11) -0.00240(8)
C8 0.0300(9) 0.0306(9) 0.0307(8) 0.0043(7) 0.0149(7) 0.0034(7)
N3 0.0267(8) 0.0420(10) 0.0347(8) 0.0067(7) 0.0138(6) 0.0034(7)
N4 0.0304(8) 0.0308(8) 0.0397(8) 0.0004(7) 0.0175(7) -0.0008(6)
C9 0.0256(8) 0.0310(9) 0.0325(8) -0.0001(7) 0.0137(7) -0.0021(7)

loop_
_atom_type_symbol
_atom_type_description
_atom_type_scat_dispersion_real
_atom_type_scat_dispersion_imag
_atom_type_scat_source
C C 0.0033 0.0016 'International Tables Vol C Tables 4.2.6.8 and 6.1.1.4'
H H 0.0000 0.0000 'International Tables Vol C Tables 4.2.6.8 and 6.1.1.4'
N N 0.0061 0.0033 'International Tables Vol C Tables 4.2.6.8 and 6.1.1.4'
Cu Cu 0.3201 1.2651 'International Tables Vol C Tables 4.2.6.8 and 6.1.1.4'

loop_
_geom_angle_atom_site_label_1
_geom_angle_atom_site_label_2
_geom_angle_atom_site_label_3
_geom_angle
_geom_angle_site_symmetry_1
_geom_angle_site_symmetry_3
N2 C1 N1 121.49(15) . .
N2 C1 C5 118.89(14) . .
N1 C1 C5 119.60(15) . .
C1 N1 C2 123.48(15) . .
C1 N1 H2 118.3 . .
C2 N1 H2 118.3 . .
N1 C2 C3 109.73(14) . .
N1 C2 H10A 109.7 . .
C3 C2 H10A 109.7 . .
N1 C2 H10B 109.7 . .
C3 C2 H10B 109.7 . .
H10A C2 H10B 108.2 . .
C4 C3 C2 109.53(14) . .
C4 C3 H2A 109.8 . .
C2 C3 H2A 109.8 . .
C4 C3 H2B 109.8 . .
C2 C3 H2B 109.8 . .
H2A C3 H2B 108.2 . .
N2 C4 C3 108.73(15) . .
N2 C4 H12A 109.9 . .
C3 C4 H12A 109.9 . .
N2 C4 H12B 109.9 . .
C3 C4 H12B 109.9 . .
H12A C4 H12B 108.3 . .
C1 N2 C4 121.67(14) . .
C1 N2 H3 119.2 . .
C4 N2 H3 119.2 . .
C6 C5 C7 119.73(15) . .
C6 C5 C1 120.33(14) . .
C7 C5 C1 119.91(14) . .
C7 C6 C5 120.61(15) 3_665 .
C7 C6 H13 119.7 3_665 .
C5 C6 H13 119.7 . .
C6 C7 C5 119.65(15) 3_665 .
C6 C7 H8 120.2 3_665 .
C5 C7 H8 120.2 . .
C8 Cu1 C9 133.53(8) . 2_545
C8 Cu1 N4 115.63(7) . .
C9 Cu1 N4 110.82(7) 2_545 .
N3 C8 Cu1 176.31(17) . .
C9 N4 Cu1 144.97(15) . .
N4 C9 Cu1 170.42(16) . 2

loop_
_geom_bond_atom_site_label_1
_geom_bond_atom_site_label_2
_geom_bond_distance
_geom_bond_site_symmetry_2
C1 N2 1.311(2) .
C1 N1 1.316(2) .
C1 C5 1.489(2) .
N1 C2 1.469(2) .
N1 H2 0.8800 .
C2 C3 1.517(3) .
C2 H10A 0.9900 .
C2 H10B 0.9900 .
C3 C4 1.512(3) .
C3 H2A 0.9900 .
C3 H2B 0.9900 .
C4 N2 1.468(2) .
C4 H12A 0.9900 .
C4 H12B 0.9900 .
N2 H3 0.8800 .
C5 C6 1.390(2) .
C5 C7 1.400(2) .
C6 C7 1.389(2) 3_665
C6 H13 0.9500 .
C7 C6 1.389(2) 3_665
C7 H8 0.9500 .
Cu1 C8 1.9033(18) .
Cu1 C9 1.9056(19) 2_545
Cu1 N4 2.0143(17) .
C8 N3 1.148(2) .
N4 C9 1.152(3) .
C9 Cu1 1.9056(19) 2
